data_7210857
loop_
_publ_author_name
'Liu, Lu'
'Huang, Chao'
'Wang, Zhengchuang'
'Wu, Dongqing'
'Hou, Hongwei'
'Fan, Yaoting'

_publ_section_title
;
 Entangled Zn(ii)/Cd(ii) coordination complexes based on a flexible
 bis(methylbenzimidazole) ligand and different dicarboxylates
;
_journal_issue 35
_journal_name_full CrystEngComm
_journal_page_first 7095
_journal_paper_doi 10.1039/c3ce40823j
_journal_volume 15
_journal_year 2013
_chemical_formula_moiety 'C21 H21 N2 O4 Zn'
_chemical_formula_sum 'C21 H21 N2 O4 Zn'
_chemical_formula_weight 430.77
_chemical_name_systematic
; 
 ? 
;
_space_group_IT_number 14
_symmetry_cell_setting monoclinic
_symmetry_space_group_name_Hall '-P 2ybc'
_symmetry_space_group_name_H-M 'P 1 21/c 1'
_atom_sites_solution_hydrogens geom
_atom_sites_solution_primary direct
_atom_sites_solution_secondary difmap
_audit_creation_method SHELXL-97
_cell_angle_alpha 90.00
_cell_angle_beta 104.41(3)
_cell_angle_gamma 90.00
_cell_formula_units_Z 4
_cell_length_a 10.981(2)
_cell_length_b 10.867(2)
_cell_length_c 16.101(3)
_cell_measurement_temperature 293(2)
_cell_volume 1860.9(6)
_computing_structure_refinement 'SHELXL-97 (Sheldrick, 1997)'
_computing_structure_solution 'SHELXS-97 (Sheldrick, 1990)'
_diffrn_ambient_temperature 293(2)
_diffrn_measured_fraction_theta_full 0.995
_diffrn_measured_fraction_theta_max 0.995
_diffrn_radiation_monochromator graphite
_diffrn_radiation_source 'fine-focus sealed tube'
_diffrn_radiation_type MoK\a
_diffrn_radiation_wavelength 0.71073
_diffrn_reflns_av_R_equivalents 0.0443
_diffrn_reflns_av_sigmaI/netI 0.0381
_diffrn_reflns_limit_h_max 14
_diffrn_reflns_limit_h_min -14
_diffrn_reflns_limit_k_max 14
_diffrn_reflns_limit_k_min -14
_diffrn_reflns_limit_l_max 21
_diffrn_reflns_limit_l_min -21
_diffrn_reflns_number 22798
_diffrn_reflns_theta_full 27.95
_diffrn_reflns_theta_max 27.95
_diffrn_reflns_theta_min 1.91
_exptl_absorpt_coefficient_mu 1.351
_exptl_absorpt_correction_T_max 0.7930
_exptl_absorpt_correction_T_min 0.7375
_exptl_absorpt_correction_type multi-scan
_exptl_absorpt_process_details sadabs
_exptl_crystal_density_diffrn 1.538
_exptl_crystal_density_method 'not measured'
_exptl_crystal_F_000 892
_exptl_crystal_size_max 0.24
_exptl_crystal_size_mid 0.20
_exptl_crystal_size_min 0.18
_refine_diff_density_max 0.423
_refine_diff_density_min -0.389
_refine_diff_density_rms 0.065
_refine_ls_extinction_method none
_refine_ls_goodness_of_fit_ref 1.066
_refine_ls_hydrogen_treatment constr
_refine_ls_matrix_type full
_refine_ls_number_parameters 254
_refine_ls_number_reflns 4462
_refine_ls_number_restraints 0
_refine_ls_restrained_S_all 1.066
_refine_ls_R_factor_all 0.0565
_refine_ls_R_factor_gt 0.0495
_refine_ls_shift/su_max 0.000
_refine_ls_shift/su_mean 0.000
_refine_ls_structure_factor_coef Fsqd
_refine_ls_weighting_details 'calc w=1/[\s^2^(Fo^2^)+(0.0421P)^2^+1.7792P] where P=(Fo^2^+2Fc^2^)/3'
_refine_ls_weighting_scheme calc
_refine_ls_wR_factor_gt 0.1018
_refine_ls_wR_factor_ref 0.1061
_reflns_number_gt 4067
_reflns_number_total 4462
_reflns_threshold_expression >2sigma(I)
_cod_data_source_file c3ce40823j.txt
_cod_data_source_block complex1-DMF
_cod_original_cell_volume 1860.7(6)
_cod_original_sg_symbol_H-M 'P 21/c'
_cod_database_code 7210857

loop_
_symmetry_equiv_pos_as_xyz
'x, y, z'
'-x, y+1/2, -z+1/2'
'-x, -y, -z'
'x, -y-1/2, z-1/2'

loop_
_atom_site_label
_atom_site_type_symbol
_atom_site_fract_x
_atom_site_fract_y
_atom_site_fract_z
_atom_site_U_iso_or_equiv
_atom_site_adp_type
_atom_site_occupancy
_atom_site_symmetry_multiplicity
_atom_site_calc_flag
_atom_site_refinement_flags
Zn1 Zn 0.87092(3) 0.02016(3) 1.01251(2) 0.02704(11) Uani 1 1 d .
O1 O 0.81996(19) -0.0878(2) 0.90468(13) 0.0406(5) Uani 1 1 d .
O2 O 1.01285(19) -0.1093(2) 0.88626(13) 0.0396(5) Uani 1 1 d .
O3 O 0.90437(19) -0.3624(2) 0.58583(14) 0.0407(5) Uani 1 1 d .
O4 O 1.0968(2) -0.3415(2) 0.56742(14) 0.0413(5) Uani 1 1 d .
N1 N 0.70553(19) 0.0760(2) 1.03445(14) 0.0248(5) Uani 1 1 d .
N2 N 0.5175(2) 0.1592(2) 1.02224(15) 0.0287(5) Uani 1 1 d .
C1 C 0.6063(3) 0.1683(3) 0.89305(19) 0.0365(7) Uani 1 1 d .
H1A H 0.6313 0.2527 0.8912 0.055 Uiso 1 1 calc R
H1B H 0.5224 0.1579 0.8580 0.055 Uiso 1 1 calc R
H1C H 0.6628 0.1166 0.8719 0.055 Uiso 1 1 calc R
C2 C 0.6102(2) 0.1337(2) 0.98260(17) 0.0258(5) Uani 1 1 d .
C3 C 0.6742(2) 0.0638(2) 1.11293(17) 0.0263(5) Uani 1 1 d .
C4 C 0.7391(3) 0.0097(3) 1.18939(19) 0.0362(7) Uani 1 1 d .
H4 H 0.8180 -0.0255 1.1952 0.043 Uiso 1 1 calc R
C5 C 0.6810(3) 0.0106(3) 1.2564(2) 0.0454(8) Uani 1 1 d .
H5 H 0.7217 -0.0252 1.3084 0.054 Uiso 1 1 calc R
C6 C 0.5632(3) 0.0636(3) 1.2481(2) 0.0482(9) Uani 1 1 d .
H6 H 0.5273 0.0623 1.2947 0.058 Uiso 1 1 calc R
C7 C 0.4984(3) 0.1181(3) 1.1727(2) 0.0407(7) Uani 1 1 d .
H7 H 0.4200 0.1542 1.1672 0.049 Uiso 1 1 calc R
C8 C 0.5564(3) 0.1160(2) 1.10579(18) 0.0286(6) Uani 1 1 d .
C9 C 0.3980(3) 0.2237(3) 0.9883(2) 0.0364(7) Uani 1 1 d .
H9A H 0.3317 0.1813 1.0068 0.044 Uiso 1 1 calc R
H9B H 0.3776 0.2214 0.9261 0.044 Uiso 1 1 calc R
C10 C 0.4034(3) 0.3566(3) 1.0178(2) 0.0380(7) Uani 1 1 d .
H10A H 0.3199 0.3921 0.9998 0.046 Uiso 1 1 calc R
H10B H 0.4286 0.3587 1.0799 0.046 Uiso 1 1 calc R
C11 C 0.4939(3) 0.4348(3) 0.9830(2) 0.0358(7) Uani 1 1 d .
H11A H 0.5761 0.3962 0.9976 0.043 Uiso 1 1 calc R
H11B H 0.4654 0.4373 0.9209 0.043 Uiso 1 1 calc R
C12 C 0.8966(3) -0.1227(3) 0.86334(18) 0.0302(6) Uani 1 1 d .
C13 C 0.8447(3) -0.1829(3) 0.77690(19) 0.0383(7) Uani 1 1 d .
H13A H 0.8895 -0.2589 0.7733 0.046 Uiso 1 1 calc R
H13B H 0.7564 -0.2023 0.7696 0.046 Uiso 1 1 calc R
C14 C 0.8603(3) -0.0950(3) 0.70750(18) 0.0318(6) Uani 1 1 d .
C15 C 0.7865(4) 0.0107(3) 0.6948(2) 0.0518(9) Uani 1 1 d .
H15 H 0.7257 0.0209 0.7255 0.062 Uiso 1 1 calc R
C16 C 0.8014(5) 0.1002(4) 0.6379(3) 0.0680(13) Uani 1 1 d .
H16 H 0.7510 0.1701 0.6306 0.082 Uiso 1 1 calc R
C17 C 0.8896(5) 0.0870(4) 0.5922(2) 0.0693(13) Uani 1 1 d .
H17 H 0.8998 0.1474 0.5536 0.083 Uiso 1 1 calc R
C18 C 0.9635(4) -0.0170(3) 0.6039(2) 0.0515(9) Uani 1 1 d .
H18 H 1.0236 -0.0259 0.5725 0.062 Uiso 1 1 calc R
C19 C 0.9514(3) -0.1090(3) 0.66105(17) 0.0314(6) Uani 1 1 d .
C20 C 1.0410(3) -0.2161(3) 0.67169(19) 0.0390(7) Uani 1 1 d .
H20A H 1.0438 -0.2550 0.7264 0.047 Uiso 1 1 calc R
H20B H 1.1244 -0.1843 0.6743 0.047 Uiso 1 1 calc R
C21 C 1.0108(3) -0.3142(2) 0.60228(17) 0.0280(6) Uani 1 1 d .

loop_
_atom_site_aniso_label
_atom_site_aniso_U_11
_atom_site_aniso_U_22
_atom_site_aniso_U_33
_atom_site_aniso_U_23
_atom_site_aniso_U_13
_atom_site_aniso_U_12
Zn1 0.02315(17) 0.03026(18) 0.03085(19) 0.00044(13) 0.01266(13) 0.00127(12)
O1 0.0368(11) 0.0512(13) 0.0378(12) -0.0127(10) 0.0167(9) -0.0051(10)
O2 0.0302(11) 0.0505(13) 0.0382(12) -0.0095(10) 0.0088(9) -0.0042(9)
O3 0.0338(11) 0.0393(12) 0.0512(13) -0.0131(10) 0.0146(10) -0.0088(9)
O4 0.0386(12) 0.0443(13) 0.0469(13) -0.0168(10) 0.0217(10) -0.0022(10)
N1 0.0234(11) 0.0244(11) 0.0286(12) 0.0001(9) 0.0105(9) 0.0020(9)
N2 0.0248(11) 0.0225(11) 0.0410(14) -0.0020(10) 0.0121(10) 0.0003(9)
C1 0.0383(16) 0.0351(16) 0.0361(16) 0.0052(13) 0.0091(13) 0.0044(13)
C2 0.0250(13) 0.0204(12) 0.0341(15) -0.0014(10) 0.0114(11) 0.0000(10)
C3 0.0272(13) 0.0265(13) 0.0288(14) -0.0056(11) 0.0138(11) -0.0033(11)
C4 0.0340(15) 0.0420(17) 0.0332(16) -0.0008(13) 0.0094(12) -0.0030(13)
C5 0.052(2) 0.058(2) 0.0294(16) -0.0014(14) 0.0151(14) -0.0124(16)
C6 0.058(2) 0.056(2) 0.0410(19) -0.0117(16) 0.0323(17) -0.0119(17)
C7 0.0393(17) 0.0402(17) 0.0517(19) -0.0078(15) 0.0285(15) -0.0018(14)
C8 0.0284(13) 0.0239(13) 0.0372(15) -0.0072(11) 0.0151(12) -0.0045(11)
C9 0.0248(14) 0.0268(14) 0.059(2) -0.0012(13) 0.0128(13) 0.0016(11)
C10 0.0347(15) 0.0280(15) 0.055(2) -0.0009(13) 0.0182(14) 0.0053(12)
C11 0.0413(17) 0.0272(14) 0.0421(17) -0.0025(13) 0.0165(14) 0.0027(12)
C12 0.0354(15) 0.0276(14) 0.0289(14) -0.0002(11) 0.0102(12) -0.0043(11)
C13 0.0375(16) 0.0426(17) 0.0385(17) -0.0115(14) 0.0164(13) -0.0106(13)
C14 0.0327(14) 0.0322(15) 0.0284(14) -0.0094(12) 0.0034(11) 0.0026(12)
C15 0.049(2) 0.054(2) 0.045(2) -0.0178(17) -0.0002(16) 0.0173(17)
C16 0.095(3) 0.040(2) 0.050(2) -0.0100(18) -0.018(2) 0.023(2)
C17 0.121(4) 0.037(2) 0.039(2) 0.0078(16) -0.002(2) -0.013(2)
C18 0.071(3) 0.052(2) 0.0308(17) -0.0009(15) 0.0130(17) -0.0134(19)
C19 0.0366(15) 0.0318(15) 0.0250(14) -0.0094(11) 0.0061(11) -0.0019(12)
C20 0.0320(15) 0.0490(18) 0.0361(16) -0.0173(14) 0.0088(13) 0.0011(13)
C21 0.0309(14) 0.0274(13) 0.0263(14) -0.0022(11) 0.0079(11) 0.0034(11)

loop_
_atom_type_symbol
_atom_type_description
_atom_type_scat_dispersion_real
_atom_type_scat_dispersion_imag
_atom_type_scat_source
C C 0.0033 0.0016 'International Tables Vol C Tables 4.2.6.8 and 6.1.1.4'
H H 0.0000 0.0000 'International Tables Vol C Tables 4.2.6.8 and 6.1.1.4'
N N 0.0061 0.0033 'International Tables Vol C Tables 4.2.6.8 and 6.1.1.4'
O O 0.0106 0.0060 'International Tables Vol C Tables 4.2.6.8 and 6.1.1.4'
Zn Zn 0.2839 1.4301 'International Tables Vol C Tables 4.2.6.8 and 6.1.1.4'

loop_
_geom_angle_atom_site_label_1
_geom_angle_atom_site_label_2
_geom_angle_atom_site_label_3
_geom_angle
_geom_angle_site_symmetry_1
_geom_angle_site_symmetry_3
N1 Zn1 O2 97.33(9) . 3_757
N1 Zn1 O1 104.52(9) . .
O2 Zn1 O1 158.14(8) 3_757 .
N1 Zn1 O4 101.00(9) . 2_756
O2 Zn1 O4 88.96(9) 3_757 2_756
O1 Zn1 O4 86.66(9) . 2_756
N1 Zn1 O3 100.88(9) . 4_556
O2 Zn1 O3 87.17(9) 3_757 4_556
O1 Zn1 O3 88.94(9) . 4_556
O4 Zn1 O3 158.09(8) 2_756 4_556
N1 Zn1 Zn1 170.65(7) . 3_757
O2 Zn1 Zn1 75.68(6) 3_757 3_757
O1 Zn1 Zn1 82.56(6) . 3_757
O4 Zn1 Zn1 72.99(6) 2_756 3_757
O3 Zn1 Zn1 85.16(6) 4_556 3_757
C12 O1 Zn1 122.93(19) . .
C12 O2 Zn1 132.91(19) . 3_757
C21 O3 Zn1 119.65(18) . 4
C21 O4 Zn1 135.99(19) . 2_746
C2 N1 C3 106.4(2) . .
C2 N1 Zn1 129.37(18) . .
C3 N1 Zn1 124.22(18) . .
C2 N2 C8 107.5(2) . .
C2 N2 C9 128.8(2) . .
C8 N2 C9 123.7(2) . .
C2 C1 H1A 109.5 . .
C2 C1 H1B 109.5 . .
H1A C1 H1B 109.5 . .
C2 C1 H1C 109.5 . .
H1A C1 H1C 109.5 . .
H1B C1 H1C 109.5 . .
N1 C2 N2 111.6(2) . .
N1 C2 C1 124.1(2) . .
N2 C2 C1 124.3(2) . .
N1 C3 C4 130.9(2) . .
N1 C3 C8 108.7(2) . .
C4 C3 C8 120.5(2) . .
C5 C4 C3 116.9(3) . .
C5 C4 H4 121.5 . .
C3 C4 H4 121.5 . .
C4 C5 C6 121.8(3) . .
C4 C5 H5 119.1 . .
C6 C5 H5 119.1 . .
C7 C6 C5 121.7(3) . .
C7 C6 H6 119.1 . .
C5 C6 H6 119.1 . .
C6 C7 C8 116.3(3) . .
C6 C7 H7 121.9 . .
C8 C7 H7 121.9 . .
N2 C8 C7 131.3(3) . .
N2 C8 C3 105.9(2) . .
C7 C8 C3 122.8(3) . .
N2 C9 C10 112.1(2) . .
N2 C9 H9A 109.2 . .
C10 C9 H9A 109.2 . .
N2 C9 H9B 109.2 . .
C10 C9 H9B 109.2 . .
H9A C9 H9B 107.9 . .
C11 C10 C9 113.3(2) . .
C11 C10 H10A 108.9 . .
C9 C10 H10A 108.9 . .
C11 C10 H10B 108.9 . .
C9 C10 H10B 108.9 . .
H10A C10 H10B 107.7 . .
C11 C11 C10 113.4(3) 3_667 .
C11 C11 H11A 108.9 3_667 .
C10 C11 H11A 108.9 . .
C11 C11 H11B 108.9 3_667 .
C10 C11 H11B 108.9 . .
H11A C11 H11B 107.7 . .
O2 C12 O1 125.5(3) . .
O2 C12 C13 116.5(3) . .
O1 C12 C13 118.0(3) . .
C14 C13 C12 108.6(2) . .
C14 C13 H13A 110.0 . .
C12 C13 H13A 110.0 . .
C14 C13 H13B 110.0 . .
C12 C13 H13B 110.0 . .
H13A C13 H13B 108.3 . .
C15 C14 C19 118.7(3) . .
C15 C14 C13 117.4(3) . .
C19 C14 C13 123.7(3) . .
C16 C15 C14 121.4(4) . .
C16 C15 H15 119.3 . .
C14 C15 H15 119.3 . .
C15 C16 C17 120.3(4) . .
C15 C16 H16 119.8 . .
C17 C16 H16 119.8 . .
C16 C17 C18 119.1(4) . .
C16 C17 H17 120.4 . .
C18 C17 H17 120.4 . .
C17 C18 C19 122.1(4) . .
C17 C18 H18 118.9 . .
C19 C18 H18 118.9 . .
C18 C19 C14 118.4(3) . .
C18 C19 C20 117.7(3) . .
C14 C19 C20 123.9(3) . .
C19 C20 C21 116.2(2) . .
C19 C20 H20A 108.2 . .
C21 C20 H20A 108.2 . .
C19 C20 H20B 108.2 . .
C21 C20 H20B 108.2 . .
H20A C20 H20B 107.4 . .
O3 C21 O4 125.3(3) . .
O3 C21 C20 118.2(2) . .
O4 C21 C20 116.5(2) . .

loop_
_geom_bond_atom_site_label_1
_geom_bond_atom_site_label_2
_geom_bond_distance
_geom_bond_site_symmetry_2
Zn1 N1 2.027(2) .
Zn1 O2 2.047(2) 3_757
Zn1 O1 2.054(2) .
Zn1 O4 2.066(2) 2_756
Zn1 O3 2.062(2) 4_556
Zn1 Zn1 2.9931(8) 3_757
O1 C12 1.254(3) .
O2 C12 1.246(3) .
O2 Zn1 2.047(2) 3_757
O3 C21 1.247(3) .
O3 Zn1 2.062(2) 4
O4 C21 1.248(3) .
O4 Zn1 2.066(2) 2_746
N1 C2 1.323(3) .
N1 C3 1.396(3) .
N2 C2 1.358(3) .
N2 C8 1.388(4) .
N2 C9 1.468(3) .
C1 C2 1.480(4) .
C1 H1A 0.9600 .
C1 H1B 0.9600 .
C1 H1C 0.9600 .
C3 C4 1.390(4) .
C3 C8 1.391(4) .
C4 C5 1.384(4) .
C4 H4 0.9300 .
C5 C6 1.392(5) .
C5 H5 0.9300 .
C6 C7 1.379(5) .
C6 H6 0.9300 .
C7 C8 1.382(4) .
C7 H7 0.9300 .
C9 C10 1.517(4) .
C9 H9A 0.9700 .
C9 H9B 0.9700 .
C10 C11 1.517(4) .
C10 H10A 0.9700 .
C10 H10B 0.9700 .
C11 C11 1.513(6) 3_667
C11 H11A 0.9700 .
C11 H11B 0.9700 .
C12 C13 1.515(4) .
C13 C14 1.512(4) .
C13 H13A 0.9700 .
C13 H13B 0.9700 .
C14 C15 1.391(4) .
C14 C19 1.398(4) .
C15 C16 1.373(6) .
C15 H15 0.9300 .
C16 C17 1.363(6) .
C16 H16 0.9300 .
C17 C18 1.376(6) .
C17 H17 0.9300 .
C18 C19 1.387(4) .
C18 H18 0.9300 .
C19 C20 1.506(4) .
C20 C21 1.521(4) .
C20 H20A 0.9700 .
C20 H20B 0.9700 .

loop_
_geom_torsion_atom_site_label_1
_geom_torsion_atom_site_label_2
_geom_torsion_atom_site_label_3
_geom_torsion_atom_site_label_4
_geom_torsion
_geom_torsion_site_symmetry_1
_geom_torsion_site_symmetry_4
N1 Zn1 O1 C12 168.0(2) . .
O2 Zn1 O1 C12 -11.3(4) 3_757 .
O4 Zn1 O1 C12 67.5(2) 2_756 .
O3 Zn1 O1 C12 -91.0(2) 4_556 .
Zn1 Zn1 O1 C12 -5.8(2) 3_757 .
O2 Zn1 N1 C2 124.6(2) 3_757 .
O1 Zn1 N1 C2 -55.1(2) . .
O4 Zn1 N1 C2 34.2(2) 2_756 .
O3 Zn1 N1 C2 -146.9(2) 4_556 .
Zn1 Zn1 N1 C2 83.4(5) 3_757 .
O2 Zn1 N1 C3 -52.2(2) 3_757 .
O1 Zn1 N1 C3 128.0(2) . .
O4 Zn1 N1 C3 -142.6(2) 2_756 .
O3 Zn1 N1 C3 36.3(2) 4_556 .
Zn1 Zn1 N1 C3 -93.4(4) 3_757 .
C3 N1 C2 N2 -0.6(3) . .
Zn1 N1 C2 N2 -177.85(17) . .
C3 N1 C2 C1 178.4(3) . .
Zn1 N1 C2 C1 1.1(4) . .
C8 N2 C2 N1 0.7(3) . .
C9 N2 C2 N1 178.7(2) . .
C8 N2 C2 C1 -178.2(3) . .
C9 N2 C2 C1 -0.3(4) . .
C2 N1 C3 C4 179.3(3) . .
Zn1 N1 C3 C4 -3.3(4) . .
C2 N1 C3 C8 0.2(3) . .
Zn1 N1 C3 C8 177.67(17) . .
N1 C3 C4 C5 -178.8(3) . .
C8 C3 C4 C5 0.1(4) . .
C3 C4 C5 C6 -0.3(5) . .
C4 C5 C6 C7 0.0(5) . .
C5 C6 C7 C8 0.5(5) . .
C2 N2 C8 C7 -179.9(3) . .
C9 N2 C8 C7 2.0(4) . .
C2 N2 C8 C3 -0.5(3) . .
C9 N2 C8 C3 -178.6(2) . .
C6 C7 C8 N2 178.5(3) . .
C6 C7 C8 C3 -0.8(4) . .
N1 C3 C8 N2 0.2(3) . .
C4 C3 C8 N2 -179.0(2) . .
N1 C3 C8 C7 179.6(3) . .
C4 C3 C8 C7 0.5(4) . .
C2 N2 C9 C10 -100.4(3) . .
C8 N2 C9 C10 77.3(3) . .
N2 C9 C10 C11 65.7(4) . .
C9 C10 C11 C11 -176.1(3) . 3_667
Zn1 O2 C12 O1 -5.6(5) 3_757 .
Zn1 O2 C12 C13 172.5(2) 3_757 .
Zn1 O1 C12 O2 8.4(4) . .
Zn1 O1 C12 C13 -169.63(19) . .
O2 C12 C13 C14 -69.7(3) . .
O1 C12 C13 C14 108.5(3) . .
C12 C13 C14 C15 -69.4(3) . .
C12 C13 C14 C19 105.1(3) . .
C19 C14 C15 C16 0.1(5) . .
C13 C14 C15 C16 174.9(3) . .
C14 C15 C16 C17 0.1(6) . .
C15 C16 C17 C18 -0.1(6) . .
C16 C17 C18 C19 -0.2(6) . .
C17 C18 C19 C14 0.4(5) . .
C17 C18 C19 C20 -177.3(3) . .
C15 C14 C19 C18 -0.3(4) . .
C13 C14 C19 C18 -174.7(3) . .
C15 C14 C19 C20 177.2(3) . .
C13 C14 C19 C20 2.8(4) . .
C18 C19 C20 C21 -79.3(4) . .
C14 C19 C20 C21 103.1(3) . .
Zn1 O3 C21 O4 11.8(4) 4 .
Zn1 O3 C21 C20 -166.7(2) 4 .
Zn1 O4 C21 O3 -10.9(5) 2_746 .
Zn1 O4 C21 C20 167.7(2) 2_746 .
C19 C20 C21 O3 -54.5(4) . .
C19 C20 C21 O4 126.8(3) . .
